data_4102506
loop_
_publ_author_name
'Debabrata Mukherjee'
'Arkady Ellern'
'Aaron D. Sadow'

_publ_contact_author_address
;Department of Chemistry
1605 Gilman Hall
Iowa State University
Ames, IA 50011
;
_publ_contact_author_email sadow@iastate.edu
_publ_contact_author_fax 515-294-0105
_publ_contact_author_name 'Aaron D. Sadow'
_publ_contact_author_phone 515-294-8069
_publ_section_title
;
 Conversion of a Zinc Disilazide to a Zinc Hydride Mediated by LiCl
;
_journal_name_full 'Journal of the American Chemical Society'
_journal_page_first 7582
_journal_page_last 7583
_journal_paper_doi 10.1021/ja102323g
_journal_volume 132
_journal_year 2010
_chemical_formula_sum 'C21 H29 B Cl N3 O3 Zn'
_chemical_formula_weight 483.10
_chemical_melting_point 569
_chemical_name_common ToMZnCl
_chemical_name_systematic 'tris(4,4-dimethyl-2-oxazolinyl)phenylborato chlorozinc'
_space_group_IT_number 14
_symmetry_cell_setting monoclinic
_symmetry_space_group_name_Hall '-P 2ybc'
_symmetry_space_group_name_H-M 'P 1 21/c 1'
_atom_sites_solution_hydrogens geom
_atom_sites_solution_primary direct
_atom_sites_solution_secondary difmap
_audit_creation_method SHELXL-97
_cell_angle_alpha 90.00
_cell_angle_beta 97.5240(10)
_cell_angle_gamma 90.00
_cell_formula_units_Z 4
_cell_length_a 10.8588(5)
_cell_length_b 13.3188(6)
_cell_length_c 16.0558(7)
_cell_measurement_reflns_used 9882
_cell_measurement_temperature 153(2)
_cell_measurement_theta_max 30.60
_cell_measurement_theta_min 2.43
_cell_volume 2302.10(18)
_computing_cell_refinement 'Bruker SAINT'
_computing_data_collection 'Bruker APEX2'
_computing_data_reduction 'Bruker SAINT'
_computing_molecular_graphics 'Bruker SHELXTL'
_computing_publication_material 'Bruker SHELXTL'
_computing_structure_refinement 'SHELXL-97 (Sheldrick, 2008)'
_computing_structure_solution 'SHELXS-97 (Sheldrick, 2008)'
_diffrn_ambient_temperature 153(2)
_diffrn_measured_fraction_theta_full 0.998
_diffrn_measured_fraction_theta_max 0.998
_diffrn_measurement_device_type 'Bruker APEX-II CCD'
_diffrn_measurement_method '\f and \w scans'
_diffrn_radiation_monochromator graphite
_diffrn_radiation_source 'fine-focus sealed tube'
_diffrn_radiation_type MoK\a
_diffrn_radiation_wavelength 0.71073
_diffrn_reflns_av_R_equivalents 0.0222
_diffrn_reflns_av_sigmaI/netI 0.0195
_diffrn_reflns_limit_h_max 15
_diffrn_reflns_limit_h_min -15
_diffrn_reflns_limit_k_max 18
_diffrn_reflns_limit_k_min -19
_diffrn_reflns_limit_l_max 22
_diffrn_reflns_limit_l_min -22
_diffrn_reflns_number 27226
_diffrn_reflns_theta_full 30.62
_diffrn_reflns_theta_max 30.62
_diffrn_reflns_theta_min 1.89
_exptl_absorpt_coefficient_mu 1.209
_exptl_absorpt_correction_T_max 0.8208
_exptl_absorpt_correction_T_min 0.7940
_exptl_absorpt_correction_type none
_exptl_crystal_colour colourless
_exptl_crystal_density_diffrn 1.394
_exptl_crystal_density_method 'not measured'
_exptl_crystal_description block
_exptl_crystal_F_000 1008
_exptl_crystal_size_max 0.20
_exptl_crystal_size_mid 0.19
_exptl_crystal_size_min 0.17
_refine_diff_density_max 0.395
_refine_diff_density_min -0.308
_refine_diff_density_rms 0.052
_refine_ls_extinction_method none
_refine_ls_goodness_of_fit_ref 1.052
_refine_ls_hydrogen_treatment constr
_refine_ls_matrix_type full
_refine_ls_number_parameters 277
_refine_ls_number_reflns 7077
_refine_ls_number_restraints 0
_refine_ls_restrained_S_all 1.052
_refine_ls_R_factor_all 0.0291
_refine_ls_R_factor_gt 0.0244
_refine_ls_shift/su_max 0.002
_refine_ls_shift/su_mean 0.000
_refine_ls_structure_factor_coef Fsqd
_refine_ls_weighting_details 'calc w=1/[\s^2^(Fo^2^)+(0.0392P)^2^+0.4818P] where P=(Fo^2^+2Fc^2^)/3'
_refine_ls_weighting_scheme calc
_refine_ls_wR_factor_gt 0.0672
_refine_ls_wR_factor_ref 0.0694
_reflns_number_gt 6285
_reflns_number_total 7077
_reflns_threshold_expression >2sigma(I)
_cod_data_source_file ja102323g_si_002.cif
_cod_data_source_block ToMZnCl
_cod_database_code 4102506

loop_
_symmetry_equiv_pos_as_xyz
'x, y, z'
'-x, y+1/2, -z+1/2'
'-x, -y, -z'
'x, -y-1/2, z-1/2'

loop_
_atom_site_label
_atom_site_type_symbol
_atom_site_fract_x
_atom_site_fract_y
_atom_site_fract_z
_atom_site_U_iso_or_equiv
_atom_site_adp_type
_atom_site_occupancy
_atom_site_symmetry_multiplicity
_atom_site_calc_flag
_atom_site_refinement_flags
Zn1 Zn 0.685505(11) 0.726475(9) 0.035777(8) 0.01657(4) Uani 1 1 d .
Cl1 Cl 0.49749(3) 0.74288(3) -0.02864(2) 0.03022(7) Uani 1 1 d .
O1 O 1.02759(8) 0.63781(7) -0.01780(5) 0.02422(17) Uani 1 1 d .
O2 O 0.95708(8) 0.91440(6) 0.13814(6) 0.02542(18) Uani 1 1 d .
O3 O 0.90913(7) 0.57739(6) 0.21665(5) 0.01802(15) Uani 1 1 d .
N1 N 0.82586(9) 0.67022(7) -0.02331(6) 0.01951(18) Uani 1 1 d .
N2 N 0.77923(8) 0.85099(7) 0.07634(6) 0.01829(17) Uani 1 1 d .
N3 N 0.74346(8) 0.64618(7) 0.14158(6) 0.01703(16) Uani 1 1 d .
C1 C 0.83365(11) 0.62235(8) -0.10574(7) 0.0214(2) Uani 1 1 d .
C2 C 0.97272(12) 0.59633(10) -0.09835(7) 0.0271(2) Uani 1 1 d .
H2A H 0.9848 0.5227 -0.0996 0.033 Uiso 1 1 calc R
H2B H 1.0109 0.6268 -0.1450 0.033 Uiso 1 1 calc R
C3 C 0.93402(10) 0.67611(8) 0.01988(7) 0.01705(18) Uani 1 1 d .
C4 C 0.89141(10) 0.83301(8) 0.10892(6) 0.01601(18) Uani 1 1 d .
C5 C 0.75291(10) 0.96005(8) 0.07625(7) 0.0208(2) Uani 1 1 d .
C6 C 0.87259(12) 0.99997(9) 0.12809(9) 0.0295(3) Uani 1 1 d .
H6A H 0.9087 1.0554 0.0981 0.035 Uiso 1 1 calc R
H6B H 0.8552 1.0248 0.1835 0.035 Uiso 1 1 calc R
C7 C 0.73678(16) 0.99798(12) -0.01382(10) 0.0414(3) Uani 1 1 d .
H7A H 0.8138 0.9869 -0.0383 0.062 Uiso 1 1 calc R
H7B H 0.7176 1.0699 -0.0145 0.062 Uiso 1 1 calc R
H7C H 0.6686 0.9615 -0.0467 0.062 Uiso 1 1 calc R
C8 C 0.63689(13) 0.97988(11) 0.11725(10) 0.0352(3) Uani 1 1 d .
H8A H 0.5658 0.9460 0.0852 0.053 Uiso 1 1 calc R
H8B H 0.6211 1.0523 0.1180 0.053 Uiso 1 1 calc R
H8C H 0.6489 0.9542 0.1749 0.053 Uiso 1 1 calc R
C9 C 1.09631(10) 0.72859(7) 0.16184(7) 0.01697(19) Uani 1 1 d .
C10 C 1.19640(11) 0.75040(9) 0.11834(8) 0.0241(2) Uani 1 1 d .
H10 H 1.1824 0.7553 0.0588 0.029 Uiso 1 1 calc R
C11 C 1.31613(12) 0.76521(10) 0.15964(9) 0.0291(3) Uani 1 1 d .
H11 H 1.3822 0.7797 0.1282 0.035 Uiso 1 1 calc R
C12 C 1.33912(11) 0.75882(9) 0.24653(9) 0.0274(3) Uani 1 1 d .
H12 H 1.4207 0.7687 0.2748 0.033 Uiso 1 1 calc R
C13 C 1.24198(11) 0.73784(9) 0.29155(8) 0.0237(2) Uani 1 1 d .
H13 H 1.2566 0.7334 0.3511 0.028 Uiso 1 1 calc R
C14 C 1.12277(11) 0.72325(8) 0.24957(7) 0.0197(2) Uani 1 1 d .
H14 H 1.0571 0.7092 0.2815 0.024 Uiso 1 1 calc R
C15 C 0.86203(9) 0.64890(7) 0.16157(6) 0.01468(17) Uani 1 1 d .
C16 C 0.69223(10) 0.55538(8) 0.17887(7) 0.01852(19) Uani 1 1 d .
C17 C 0.66049(13) 0.47924(9) 0.10845(8) 0.0284(2) Uani 1 1 d .
H17A H 0.6010 0.5090 0.0641 0.043 Uiso 1 1 calc R
H17B H 0.6238 0.4194 0.1308 0.043 Uiso 1 1 calc R
H17C H 0.7363 0.4604 0.0852 0.043 Uiso 1 1 calc R
C18 C 0.80329(10) 0.52285(9) 0.24215(7) 0.0211(2) Uani 1 1 d .
H18A H 0.7902 0.5412 0.3001 0.025 Uiso 1 1 calc R
H18B H 0.8164 0.4494 0.2395 0.025 Uiso 1 1 calc R
C19 C 0.57865(12) 0.58049(11) 0.22090(9) 0.0314(3) Uani 1 1 d .
H19A H 0.5999 0.6329 0.2632 0.047 Uiso 1 1 calc R
H19B H 0.5508 0.5202 0.2480 0.047 Uiso 1 1 calc R
H19C H 0.5120 0.6046 0.1786 0.047 Uiso 1 1 calc R
C20 C 0.75137(14) 0.52951(10) -0.11567(8) 0.0325(3) Uani 1 1 d .
H20A H 0.7758 0.4833 -0.0689 0.049 Uiso 1 1 calc R
H20B H 0.7608 0.4961 -0.1689 0.049 Uiso 1 1 calc R
H20C H 0.6645 0.5493 -0.1156 0.049 Uiso 1 1 calc R
C21 C 0.79435(14) 0.69877(11) -0.17458(8) 0.0336(3) Uani 1 1 d .
H21A H 0.7069 0.7166 -0.1739 0.050 Uiso 1 1 calc R
H21B H 0.8050 0.6698 -0.2293 0.050 Uiso 1 1 calc R
H21C H 0.8458 0.7591 -0.1649 0.050 Uiso 1 1 calc R
B1 B 0.95591(11) 0.72164(8) 0.11610(7) 0.0149(2) Uani 1 1 d .

loop_
_atom_site_aniso_label
_atom_site_aniso_U_11
_atom_site_aniso_U_22
_atom_site_aniso_U_33
_atom_site_aniso_U_23
_atom_site_aniso_U_13
_atom_site_aniso_U_12
Zn1 0.01563(7) 0.01499(7) 0.01794(7) -0.00136(4) -0.00210(4) 0.00098(4)
Cl1 0.02111(13) 0.03291(15) 0.03294(16) -0.00498(12) -0.01035(11) 0.00316(11)
O1 0.0234(4) 0.0277(4) 0.0224(4) -0.0038(3) 0.0061(3) 0.0057(3)
O2 0.0208(4) 0.0140(4) 0.0389(5) -0.0045(3) -0.0058(3) -0.0001(3)
O3 0.0179(3) 0.0162(3) 0.0193(3) 0.0043(3) -0.0001(3) -0.0005(3)
N1 0.0226(4) 0.0208(4) 0.0149(4) -0.0033(3) 0.0017(3) 0.0022(3)
N2 0.0190(4) 0.0121(4) 0.0226(4) -0.0014(3) -0.0015(3) 0.0020(3)
N3 0.0167(4) 0.0155(4) 0.0186(4) 0.0017(3) 0.0011(3) -0.0012(3)
C1 0.0313(6) 0.0184(5) 0.0144(4) -0.0014(4) 0.0030(4) 0.0024(4)
C2 0.0338(6) 0.0280(6) 0.0204(5) -0.0039(4) 0.0071(5) 0.0069(5)
C3 0.0197(5) 0.0136(4) 0.0183(5) 0.0017(3) 0.0043(4) 0.0023(4)
C4 0.0181(5) 0.0139(4) 0.0159(4) -0.0005(3) 0.0016(3) -0.0013(3)
C5 0.0229(5) 0.0125(4) 0.0259(5) -0.0002(4) -0.0014(4) 0.0024(4)
C6 0.0257(6) 0.0138(5) 0.0462(7) -0.0041(5) -0.0056(5) 0.0025(4)
C7 0.0504(9) 0.0350(7) 0.0361(7) 0.0167(6) -0.0045(6) -0.0012(6)
C8 0.0273(6) 0.0310(7) 0.0473(8) -0.0111(6) 0.0045(6) 0.0072(5)
C9 0.0165(5) 0.0121(4) 0.0219(5) 0.0008(3) 0.0009(4) 0.0013(3)
C10 0.0198(5) 0.0267(5) 0.0259(6) 0.0018(4) 0.0037(4) -0.0014(4)
C11 0.0169(5) 0.0316(6) 0.0394(7) -0.0029(5) 0.0059(5) -0.0016(4)
C12 0.0163(5) 0.0238(5) 0.0403(7) -0.0044(5) -0.0034(5) 0.0021(4)
C13 0.0222(5) 0.0200(5) 0.0267(6) -0.0011(4) -0.0050(4) 0.0014(4)
C14 0.0189(5) 0.0170(5) 0.0225(5) 0.0005(4) 0.0003(4) 0.0001(4)
C15 0.0178(4) 0.0126(4) 0.0133(4) -0.0013(3) 0.0007(3) 0.0012(3)
C16 0.0180(5) 0.0169(5) 0.0206(5) 0.0016(4) 0.0021(4) -0.0021(4)
C17 0.0351(6) 0.0209(5) 0.0268(6) -0.0018(4) -0.0043(5) -0.0058(5)
C18 0.0215(5) 0.0211(5) 0.0204(5) 0.0051(4) 0.0017(4) -0.0036(4)
C19 0.0224(6) 0.0332(7) 0.0408(7) 0.0023(5) 0.0128(5) -0.0018(5)
C20 0.0451(8) 0.0250(6) 0.0274(6) -0.0071(5) 0.0048(5) -0.0054(5)
C21 0.0457(8) 0.0331(7) 0.0214(6) 0.0078(5) 0.0027(5) 0.0066(6)
B1 0.0148(5) 0.0136(5) 0.0160(5) 0.0004(4) 0.0012(4) 0.0006(4)

loop_
_atom_type_symbol
_atom_type_description
_atom_type_scat_dispersion_real
_atom_type_scat_dispersion_imag
_atom_type_scat_source
C C 0.0033 0.0016 'International Tables Vol C Tables 4.2.6.8 and 6.1.1.4'
H H 0.0000 0.0000 'International Tables Vol C Tables 4.2.6.8 and 6.1.1.4'
N N 0.0061 0.0033 'International Tables Vol C Tables 4.2.6.8 and 6.1.1.4'
O O 0.0106 0.0060 'International Tables Vol C Tables 4.2.6.8 and 6.1.1.4'
B B 0.0013 0.0007 'International Tables Vol C Tables 4.2.6.8 and 6.1.1.4'
Cl Cl 0.1484 0.1585 'International Tables Vol C Tables 4.2.6.8 and 6.1.1.4'
Zn Zn 0.2839 1.4301 'International Tables Vol C Tables 4.2.6.8 and 6.1.1.4'

loop_
_geom_angle_atom_site_label_1
_geom_angle_atom_site_label_2
_geom_angle_atom_site_label_3
_geom_angle
N2 Zn1 N3 94.30(4)
N2 Zn1 N1 94.38(4)
N3 Zn1 N1 91.55(4)
N2 Zn1 Cl1 118.37(3)
N3 Zn1 Cl1 128.15(3)
N1 Zn1 Cl1 121.83(3)
C3 O1 C2 107.24(9)
C4 O2 C6 107.07(8)
C15 O3 C18 106.79(8)
C3 N1 C1 110.67(9)
C3 N1 Zn1 114.33(7)
C1 N1 Zn1 134.99(7)
C4 N2 C5 110.87(9)
C4 N2 Zn1 113.05(7)
C5 N2 Zn1 136.06(7)
C15 N3 C16 109.69(9)
C15 N3 Zn1 112.55(7)
C16 N3 Zn1 132.15(7)
N1 C1 C20 110.00(10)
N1 C1 C21 108.52(10)
C20 C1 C21 111.24(11)
N1 C1 C2 101.44(9)
C20 C1 C2 112.45(10)
C21 C1 C2 112.68(10)
O1 C2 C1 105.40(9)
O1 C2 H2A 110.7
C1 C2 H2A 110.7
O1 C2 H2B 110.7
C1 C2 H2B 110.7
H2A C2 H2B 108.8
N1 C3 O1 115.06(9)
N1 C3 B1 122.52(9)
O1 C3 B1 122.34(9)
N2 C4 O2 114.99(9)
N2 C4 B1 124.88(9)
O2 C4 B1 120.14(9)
N2 C5 C8 109.94(10)
N2 C5 C7 108.98(10)
C8 C5 C7 110.84(11)
N2 C5 C6 100.88(8)
C8 C5 C6 113.20(11)
C7 C5 C6 112.50(11)
O2 C6 C5 105.28(9)
O2 C6 H6A 110.7
C5 C6 H6A 110.7
O2 C6 H6B 110.7
C5 C6 H6B 110.7
H6A C6 H6B 108.8
C5 C7 H7A 109.5
C5 C7 H7B 109.5
H7A C7 H7B 109.5
C5 C7 H7C 109.5
H7A C7 H7C 109.5
H7B C7 H7C 109.5
C5 C8 H8A 109.5
C5 C8 H8B 109.5
H8A C8 H8B 109.5
C5 C8 H8C 109.5
H8A C8 H8C 109.5
H8B C8 H8C 109.5
C10 C9 C14 116.25(10)
C10 C9 B1 122.51(10)
C14 C9 B1 120.92(10)
C11 C10 C9 121.99(12)
C11 C10 H10 119.0
C9 C10 H10 119.0
C12 C11 C10 120.23(12)
C12 C11 H11 119.9
C10 C11 H11 119.9
C13 C12 C11 119.26(11)
C13 C12 H12 120.4
C11 C12 H12 120.4
C12 C13 C14 119.96(12)
C12 C13 H13 120.0
C14 C13 H13 120.0
C13 C14 C9 122.30(11)
C13 C14 H14 118.9
C9 C14 H14 118.8
N3 C15 O3 115.06(9)
N3 C15 B1 124.35(9)
O3 C15 B1 120.08(8)
N3 C16 C19 111.57(9)
N3 C16 C17 107.58(9)
C19 C16 C17 110.99(10)
N3 C16 C18 101.13(8)
C19 C16 C18 112.43(10)
C17 C16 C18 112.65(10)
C16 C17 H17A 109.5
C16 C17 H17B 109.5
H17A C17 H17B 109.5
C16 C17 H17C 109.5
H17A C17 H17C 109.5
H17B C17 H17C 109.5
O3 C18 C16 104.64(8)
O3 C18 H18A 110.8
C16 C18 H18A 110.8
O3 C18 H18B 110.8
C16 C18 H18B 110.8
H18A C18 H18B 108.9
C16 C19 H19A 109.5
C16 C19 H19B 109.5
H19A C19 H19B 109.5
C16 C19 H19C 109.5
H19A C19 H19C 109.5
H19B C19 H19C 109.5
C1 C20 H20A 109.5
C1 C20 H20B 109.5
H20A C20 H20B 109.5
C1 C20 H20C 109.5
H20A C20 H20C 109.5
H20B C20 H20C 109.5
C1 C21 H21A 109.5
C1 C21 H21B 109.5
H21A C21 H21B 109.5
C1 C21 H21C 109.5
H21A C21 H21C 109.5
H21B C21 H21C 109.5
C9 B1 C4 110.58(8)
C9 B1 C15 115.94(9)
C4 B1 C15 106.29(8)
C9 B1 C3 117.51(9)
C4 B1 C3 105.04(8)
C15 B1 C3 100.24(8)

loop_
_geom_bond_atom_site_label_1
_geom_bond_atom_site_label_2
_geom_bond_distance
Zn1 N2 2.0091(9)
Zn1 N3 2.0360(9)
Zn1 N1 2.0403(9)
Zn1 Cl1 2.1754(3)
O1 C3 1.3488(13)
O1 C2 1.4598(14)
O2 C4 1.3477(12)
O2 C6 1.4587(14)
O3 C15 1.3536(12)
O3 C18 1.4627(13)
N1 C3 1.2857(14)
N1 C1 1.4813(13)
N2 C4 1.2837(13)
N2 C5 1.4804(13)
N3 C15 1.2861(13)
N3 C16 1.4892(13)
C1 C20 1.5217(17)
C1 C21 1.5220(17)
C1 C2 1.5388(17)
C2 H2A 0.9900
C2 H2B 0.9900
C3 B1 1.6477(16)
C4 B1 1.6380(15)
C5 C8 1.5190(18)
C5 C7 1.5201(18)
C5 C6 1.5431(16)
C6 H6A 0.9900
C6 H6B 0.9900
C7 H7A 0.9800
C7 H7B 0.9800
C7 H7C 0.9800
C8 H8A 0.9800
C8 H8B 0.9800
C8 H8C 0.9800
C9 C10 1.3972(16)
C9 C14 1.4021(16)
C9 B1 1.6059(16)
C10 C11 1.3940(17)
C10 H10 0.9500
C11 C12 1.387(2)
C11 H11 0.9500
C12 C13 1.3831(19)
C12 H12 0.9500
C13 C14 1.3926(16)
C13 H13 0.9500
C14 H14 0.9500
C15 B1 1.6450(15)
C16 C19 1.5187(16)
C16 C17 1.5243(16)
C16 C18 1.5342(15)
C17 H17A 0.9800
C17 H17B 0.9800
C17 H17C 0.9800
C18 H18A 0.9900
C18 H18B 0.9900
C19 H19A 0.9800
C19 H19B 0.9800
C19 H19C 0.9800
C20 H20A 0.9800
C20 H20B 0.9800
C20 H20C 0.9800
C21 H21A 0.9800
C21 H21B 0.9800
C21 H21C 0.9800
